data_4517405
loop_
_publ_author_name
'Panday, Anoop Kumar'
'Ali, Danish'
'Choudhury, Lokman H.'

_publ_section_title
;
 Cs<sub>2</sub>CO<sub>3</sub>-Mediated Rapid Room-Temperature Synthesis of
 3-Amino-2-aroyl Benzofurans and Their Copper-Catalyzed <i>N</i>-Arylation
 Reactions.
;
_journal_issue 7
_journal_name_full 'ACS omega'
_journal_page_first 3646
_journal_page_last 3660
_journal_paper_doi 10.1021/acsomega.9b04169
_journal_volume 5
_journal_year 2020
_chemical_formula_moiety 'C25 H17 N O2'
_chemical_formula_sum 'C25 H17 N O2'
_chemical_formula_weight 363.39
_space_group_crystal_system triclinic
_space_group_IT_number 2
_space_group_name_Hall '-P 1'
_space_group_name_H-M_alt 'P -1'
_atom_sites_solution_hydrogens geom
_atom_sites_solution_primary direct
_atom_sites_solution_secondary difmap
_audit_creation_method SHELXL-2014/7
_cell_angle_alpha 87.353(7)
_cell_angle_beta 86.970(7)
_cell_angle_gamma 63.261(5)
_cell_formula_units_Z 4
_cell_length_a 9.529(2)
_cell_length_b 10.567(3)
_cell_length_c 20.407(5)
_cell_measurement_reflns_used 9755
_cell_measurement_temperature 298(2)
_cell_measurement_theta_max 28.028
_cell_measurement_theta_min 2.628
_cell_volume 1832.0(8)
_computing_cell_refinement 'Bruker SAINT'
_computing_data_collection 'Bruker APEX3'
_computing_data_reduction 'Bruker SAINT'
_computing_molecular_graphics 'Bruker SHELXTL'
_computing_publication_material 'Bruker SHELXTL'
_computing_structure_refinement 'SHELXL-2014 (Sheldrick 2014)'
_computing_structure_solution 'SHELXS-97 (Sheldrick 2008)'
_diffrn_ambient_temperature 298(2)
_diffrn_measured_fraction_theta_full 0.977
_diffrn_measured_fraction_theta_max 0.841
_diffrn_measurement_device_type 'Bruker apex3 CCD'
_diffrn_measurement_method '\f and \w scans'
_diffrn_radiation_type MoK\a
_diffrn_radiation_wavelength 0.71073
_diffrn_reflns_av_unetI/netI 0.0664
_diffrn_reflns_Laue_measured_fraction_full 0.977
_diffrn_reflns_Laue_measured_fraction_max 0.841
_diffrn_reflns_limit_h_max 12
_diffrn_reflns_limit_h_min -12
_diffrn_reflns_limit_k_max 13
_diffrn_reflns_limit_k_min -13
_diffrn_reflns_limit_l_max 26
_diffrn_reflns_limit_l_min -26
_diffrn_reflns_number 19411
_diffrn_reflns_point_group_measured_fraction_full 0.977
_diffrn_reflns_point_group_measured_fraction_max 0.841
_diffrn_reflns_theta_full 25.242
_diffrn_reflns_theta_max 28.028
_diffrn_reflns_theta_min 2.628
_diffrn_source 'fine focus sealed tube'
_exptl_absorpt_coefficient_mu 0.084
_exptl_absorpt_correction_T_max 0.7456
_exptl_absorpt_correction_T_min 0.5460
_exptl_absorpt_correction_type multi-scan
_exptl_absorpt_process_details 'SADABS (Bruker, 2016/2)'
_exptl_crystal_colour colourless
_exptl_crystal_density_diffrn 1.318
_exptl_crystal_description block
_exptl_crystal_F_000 760
_exptl_crystal_size_max 0.300
_exptl_crystal_size_mid 0.300
_exptl_crystal_size_min 0.300
_refine_diff_density_max 0.446
_refine_diff_density_min -0.410
_refine_diff_density_rms 0.084
_refine_ls_extinction_method none
_refine_ls_goodness_of_fit_ref 1.111
_refine_ls_hydrogen_treatment constr
_refine_ls_matrix_type full
_refine_ls_number_parameters 506
_refine_ls_number_reflns 19411
_refine_ls_number_restraints 0
_refine_ls_restrained_S_all 1.111
_refine_ls_R_factor_all 0.1260
_refine_ls_R_factor_gt 0.0920
_refine_ls_shift/su_max 0.000
_refine_ls_shift/su_mean 0.000
_refine_ls_structure_factor_coef Fsqd
_refine_ls_weighting_details 'w=1/[\s^2^(Fo^2^)+(0.0523P)^2^+6.2507P] where P=(Fo^2^+2Fc^2^)/3'
_refine_ls_weighting_scheme calc
_refine_ls_wR_factor_gt 0.2239
_refine_ls_wR_factor_ref 0.2417
_reflns_Friedel_coverage 0.000
_reflns_number_gt 13717
_reflns_number_total 19411
_reflns_threshold_expression 'I > 2\s(I)'
_cod_data_source_file ao9b04169_si_002.cif
_cod_data_source_block shelx
_cod_depositor_comments 'Adding full bibliography for 4517405.cif.'
_cod_database_code 4517405
_shelx_shelxl_version_number 2014/7
_shelx_space_group_comment
;
The symmetry employed for this shelxl refinement is uniquely defined
by the following loop, which should always be used as a source of
symmetry information in preference to the above space-group names.
They are only intended as comments.
;
_shelx_estimated_absorpt_t_min 0.975
_shelx_estimated_absorpt_t_max 0.975

loop_
_space_group_symop_operation_xyz
'x, y, z'
'-x, -y, -z'

loop_
_atom_site_label
_atom_site_type_symbol
_atom_site_fract_x
_atom_site_fract_y
_atom_site_fract_z
_atom_site_U_iso_or_equiv
_atom_site_adp_type
_atom_site_occupancy
_atom_site_site_symmetry_order
_atom_site_calc_flag
_atom_site_refinement_flags_posn
_atom_site_refinement_flags_adp
O1 O 0.4768(4) 0.6528(4) 0.07032(18) 0.0407(10) Uani 1 1 d . .
O3 O -0.0135(4) 0.6599(4) 0.42842(19) 0.0414(10) Uani 1 1 d . .
O2 O 0.7081(4) 0.3602(4) 0.1773(2) 0.0511(11) Uani 1 1 d . .
O4 O 0.2345(4) 0.3810(4) 0.3201(2) 0.0511(11) Uani 1 1 d . .
N1 N 0.4453(5) 0.3458(5) 0.1388(2) 0.0466(13) Uani 1 1 d . .
H12 H 0.5001 0.3268 0.1733 0.056 Uiso 1 1 calc R U
N2 N -0.0329(5) 0.3601(5) 0.3603(2) 0.0479(13) Uani 1 1 d . .
H29 H 0.0271 0.3443 0.3256 0.057 Uiso 1 1 calc R U
C12 C 0.8017(6) 0.7678(5) 0.1527(3) 0.0336(13) Uani 1 1 d . .
C26 C -0.1493(6) 0.6682(5) 0.4581(3) 0.0369(13) Uani 1 1 d . .
C6 C 0.3063(6) 0.5552(5) 0.0591(3) 0.0367(13) Uani 1 1 d . .
C10 C 0.7634(5) 0.5545(5) 0.1525(2) 0.0312(12) Uani 1 1 d . .
C34 C 0.1901(6) 0.4940(5) 0.3509(3) 0.0324(12) Uani 1 1 d . .
C36 C 0.2303(6) 0.7144(5) 0.3575(3) 0.0324(12) Uani 1 1 d . .
H22 H 0.1274 0.7648 0.3735 0.039 Uiso 1 1 calc R U
C32 C -0.0545(6) 0.4758(5) 0.3957(3) 0.0328(12) Uani 1 1 d . .
C45 C -0.0969(6) 0.2643(5) 0.3740(3) 0.0343(13) Uani 1 1 d . .
C37 C 0.3254(6) 0.7860(5) 0.3465(3) 0.0366(13) Uani 1 1 d . .
C8 C 0.5278(6) 0.5282(5) 0.1090(3) 0.0343(13) Uani 1 1 d . .
C11 C 0.7099(6) 0.6972(5) 0.1407(3) 0.0351(13) Uani 1 1 d . .
H5 H 0.6101 0.7493 0.1243 0.042 Uiso 1 1 calc R U
C20 C 0.3845(6) 0.2495(5) 0.1267(3) 0.0370(14) Uani 1 1 d . .
C35 C 0.2867(6) 0.5718(5) 0.3451(3) 0.0352(13) Uani 1 1 d . .
C7 C 0.4299(6) 0.4650(5) 0.1036(3) 0.0335(13) Uani 1 1 d . .
C27 C -0.2463(6) 0.7770(6) 0.5000(3) 0.0425(15) Uani 1 1 d . .
H18 H -0.2205 0.8479 0.5115 0.051 Uiso 1 1 calc R U
C31 C -0.1821(6) 0.5593(5) 0.4403(3) 0.0359(13) Uani 1 1 d . .
C21 C 0.3696(6) 0.2147(5) 0.0627(3) 0.0388(14) Uani 1 1 d . .
H13 H 0.3933 0.2595 0.0265 0.047 Uiso 1 1 calc R U
C33 C 0.0447(6) 0.5382(5) 0.3893(3) 0.0378(13) Uani 1 1 d . .
C1 C 0.3444(6) 0.6656(5) 0.0409(3) 0.0349(13) Uani 1 1 d . .
C25 C 0.3503(6) 0.1797(5) 0.1792(3) 0.0410(14) Uani 1 1 d . .
H17 H 0.3614 0.2012 0.2217 0.049 Uiso 1 1 calc R U
C30 C -0.3232(6) 0.5588(6) 0.4649(3) 0.0456(15) Uani 1 1 d . .
H21 H -0.3488 0.4876 0.4537 0.055 Uiso 1 1 calc R U
C17 C 0.9571(6) 0.6864(6) 0.1776(3) 0.0411(14) Uani 1 1 d . .
C38 C 0.2682(6) 0.9324(5) 0.3578(3) 0.0421(14) Uani 1 1 d . .
H23 H 0.1652 0.9842 0.3734 0.051 Uiso 1 1 calc R U
C18 C 1.0111(6) 0.5385(6) 0.1886(3) 0.0431(15) Uani 1 1 d . .
H10 H 1.1108 0.4844 0.2047 0.052 Uiso 1 1 calc R U
C9 C 0.6681(6) 0.4760(6) 0.1466(3) 0.0370(13) Uani 1 1 d . .
C46 C -0.1189(6) 0.2217(6) 0.4379(3) 0.0409(14) Uani 1 1 d . .
H30 H -0.0966 0.2612 0.4733 0.049 Uiso 1 1 calc R U
C50 C -0.1292(6) 0.2017(6) 0.3215(3) 0.0473(15) Uani 1 1 d . .
H34 H -0.1156 0.2292 0.2787 0.057 Uiso 1 1 calc R U
C47 C -0.1737(6) 0.1209(6) 0.4491(3) 0.0450(15) Uani 1 1 d . .
H31 H -0.1914 0.0955 0.4918 0.054 Uiso 1 1 calc R U
C42 C 0.4825(6) 0.7092(6) 0.3209(3) 0.0372(13) Uani 1 1 d . .
C16 C 1.0459(6) 0.7586(7) 0.1900(3) 0.0468(16) Uani 1 1 d . .
H9 H 1.1467 0.7072 0.2055 0.056 Uiso 1 1 calc R U
C3 C 0.1186(7) 0.7768(6) -0.0228(3) 0.0502(17) Uani 1 1 d . .
H2 H 0.0546 0.8500 -0.0506 0.060 Uiso 1 1 calc R U
C41 C 0.5766(7) 0.7803(7) 0.3104(3) 0.0524(16) Uani 1 1 d . .
H26 H 0.6805 0.7307 0.2954 0.063 Uiso 1 1 calc R U
C2 C 0.2515(6) 0.7785(6) -0.0001(3) 0.0416(14) Uani 1 1 d . .
H1 H 0.2779 0.8516 -0.0115 0.050 Uiso 1 1 calc R U
C5 C 0.1706(6) 0.5565(6) 0.0353(3) 0.0437(15) Uani 1 1 d . .
H4 H 0.1435 0.4838 0.0464 0.052 Uiso 1 1 calc R U
C19 C 0.9196(6) 0.4740(6) 0.1760(3) 0.0457(15) Uani 1 1 d . .
H11 H 0.9589 0.3766 0.1828 0.055 Uiso 1 1 calc R U
C23 C 0.2844(6) 0.0438(6) 0.1066(3) 0.0479(16) Uani 1 1 d . .
H15 H 0.2511 -0.0247 0.0997 0.057 Uiso 1 1 calc R U
C48 C -0.2021(7) 0.0577(6) 0.3964(3) 0.0480(15) Uani 1 1 d . .
H32 H -0.2352 -0.0124 0.4038 0.058 Uiso 1 1 calc R U
C43 C 0.5379(6) 0.5625(6) 0.3098(3) 0.0501(16) Uani 1 1 d . .
H27 H 0.6412 0.5098 0.2947 0.060 Uiso 1 1 calc R U
C44 C 0.4442(6) 0.4966(6) 0.3205(3) 0.0454(15) Uani 1 1 d . .
H28 H 0.4839 0.4009 0.3115 0.054 Uiso 1 1 calc R U
C13 C 0.7482(7) 0.9164(6) 0.1422(3) 0.0469(15) Uani 1 1 d . .
H6 H 0.6486 0.9702 0.1259 0.056 Uiso 1 1 calc R U
C22 C 0.3194(6) 0.1130(6) 0.0543(3) 0.0463(15) Uani 1 1 d . .
H14 H 0.3088 0.0904 0.0119 0.056 Uiso 1 1 calc R U
C29 C -0.4218(7) 0.6645(6) 0.5056(3) 0.0525(17) Uani 1 1 d . .
H20 H -0.5152 0.6651 0.5217 0.063 Uiso 1 1 calc R U
C14 C 0.8362(7) 0.9818(6) 0.1549(3) 0.0534(17) Uani 1 1 d . .
H7 H 0.7977 1.0790 0.1474 0.064 Uiso 1 1 calc R U
C4 C 0.0775(7) 0.6689(6) -0.0054(3) 0.0495(16) Uani 1 1 d . .
H3 H -0.0138 0.6721 -0.0212 0.059 Uiso 1 1 calc R U
C28 C -0.3834(7) 0.7724(6) 0.5234(3) 0.0515(16) Uani 1 1 d . .
H19 H -0.4519 0.8423 0.5515 0.062 Uiso 1 1 calc R U
C24 C 0.2996(7) 0.0780(6) 0.1697(3) 0.0498(16) Uani 1 1 d . .
H16 H 0.2758 0.0328 0.2056 0.060 Uiso 1 1 calc R U
C49 C -0.1810(7) 0.0993(6) 0.3328(3) 0.0500(16) Uani 1 1 d . .
H33 H -0.2018 0.0583 0.2976 0.060 Uiso 1 1 calc R U
C40 C 0.5150(8) 0.9236(7) 0.3222(3) 0.0599(19) Uani 1 1 d . .
H25 H 0.5773 0.9700 0.3140 0.072 Uiso 1 1 calc R U
C39 C 0.3610(8) 0.9994(7) 0.3462(3) 0.0536(17) Uani 1 1 d . .
H24 H 0.3213 1.0955 0.3543 0.064 Uiso 1 1 calc R U
C15 C 0.9891(8) 0.9008(8) 0.1800(3) 0.065(2) Uani 1 1 d . .
H8 H 1.0500 0.9455 0.1896 0.077 Uiso 1 1 calc R U

loop_
_atom_site_aniso_label
_atom_site_aniso_U_11
_atom_site_aniso_U_22
_atom_site_aniso_U_33
_atom_site_aniso_U_23
_atom_site_aniso_U_13
_atom_site_aniso_U_12
O1 0.047(2) 0.034(2) 0.045(2) 0.0061(18) -0.0114(19) -0.0215(18)
O3 0.046(2) 0.034(2) 0.049(3) -0.0102(19) 0.0101(19) -0.0227(18)
O2 0.057(2) 0.041(2) 0.061(3) 0.018(2) -0.021(2) -0.027(2)
O4 0.056(2) 0.043(2) 0.060(3) -0.021(2) 0.017(2) -0.027(2)
N1 0.056(3) 0.046(3) 0.050(3) 0.020(2) -0.025(3) -0.032(2)
N2 0.066(3) 0.048(3) 0.047(3) -0.017(3) 0.019(3) -0.041(3)
C12 0.030(3) 0.035(3) 0.033(3) -0.004(3) -0.002(2) -0.011(2)
C26 0.039(3) 0.031(3) 0.041(4) 0.003(3) 0.002(3) -0.017(2)
C6 0.039(3) 0.036(3) 0.036(3) -0.003(3) -0.005(3) -0.016(3)
C10 0.028(3) 0.037(3) 0.029(3) 0.001(2) -0.002(2) -0.015(2)
C34 0.036(3) 0.030(3) 0.033(3) -0.002(3) 0.005(2) -0.017(2)
C36 0.027(3) 0.031(3) 0.037(3) -0.003(2) 0.004(2) -0.011(2)
C32 0.039(3) 0.026(3) 0.033(3) -0.006(2) 0.002(3) -0.014(2)
C45 0.033(3) 0.026(3) 0.045(4) -0.009(3) 0.003(3) -0.015(2)
C37 0.039(3) 0.036(3) 0.034(3) 0.001(3) -0.001(3) -0.016(3)
C8 0.040(3) 0.030(3) 0.033(3) 0.005(2) -0.008(3) -0.016(2)
C11 0.027(3) 0.039(3) 0.042(3) 0.003(3) -0.007(2) -0.017(2)
C20 0.030(3) 0.028(3) 0.053(4) 0.001(3) -0.001(3) -0.013(2)
C35 0.038(3) 0.034(3) 0.035(3) -0.004(3) 0.005(3) -0.018(2)
C7 0.042(3) 0.030(3) 0.035(3) -0.002(3) 0.000(3) -0.022(2)
C27 0.044(3) 0.035(3) 0.049(4) -0.012(3) 0.007(3) -0.017(3)
C31 0.039(3) 0.038(3) 0.034(3) 0.003(3) -0.003(3) -0.020(3)
C21 0.042(3) 0.040(3) 0.037(3) 0.003(3) -0.004(3) -0.020(3)
C33 0.038(3) 0.035(3) 0.041(4) -0.007(3) 0.004(3) -0.017(3)
C1 0.034(3) 0.036(3) 0.037(3) -0.001(3) -0.004(3) -0.018(2)
C25 0.047(3) 0.036(3) 0.041(4) 0.004(3) -0.005(3) -0.021(3)
C30 0.042(3) 0.041(3) 0.054(4) -0.008(3) 0.002(3) -0.019(3)
C17 0.039(3) 0.055(4) 0.038(3) -0.003(3) 0.003(3) -0.029(3)
C38 0.043(3) 0.034(3) 0.046(4) -0.004(3) -0.001(3) -0.014(3)
C18 0.029(3) 0.048(4) 0.051(4) 0.010(3) -0.006(3) -0.016(3)
C9 0.040(3) 0.033(3) 0.039(3) -0.006(3) -0.001(3) -0.017(3)
C46 0.047(3) 0.042(3) 0.036(4) -0.011(3) 0.003(3) -0.021(3)
C50 0.057(4) 0.044(3) 0.043(4) 0.000(3) -0.003(3) -0.025(3)
C47 0.049(3) 0.044(3) 0.044(4) -0.004(3) 0.006(3) -0.023(3)
C42 0.035(3) 0.044(3) 0.035(3) 0.002(3) -0.002(3) -0.020(3)
C16 0.037(3) 0.059(4) 0.050(4) -0.006(3) -0.001(3) -0.026(3)
C3 0.051(4) 0.039(3) 0.054(4) 0.003(3) -0.017(3) -0.014(3)
C41 0.050(4) 0.074(5) 0.045(4) 0.001(3) 0.004(3) -0.038(3)
C2 0.044(3) 0.037(3) 0.044(4) 0.004(3) -0.007(3) -0.019(3)
C5 0.037(3) 0.043(3) 0.055(4) -0.002(3) -0.002(3) -0.022(3)
C19 0.047(3) 0.033(3) 0.055(4) 0.003(3) -0.007(3) -0.016(3)
C23 0.052(4) 0.041(3) 0.062(5) 0.002(3) -0.004(3) -0.031(3)
C48 0.056(4) 0.039(3) 0.059(4) -0.003(3) 0.006(3) -0.031(3)
C43 0.035(3) 0.060(4) 0.053(4) -0.007(3) 0.005(3) -0.019(3)
C44 0.045(3) 0.036(3) 0.049(4) -0.008(3) 0.008(3) -0.013(3)
C13 0.046(3) 0.044(3) 0.050(4) -0.006(3) 0.000(3) -0.019(3)
C22 0.043(3) 0.046(4) 0.050(4) -0.007(3) -0.004(3) -0.020(3)
C29 0.036(3) 0.055(4) 0.065(5) -0.005(4) 0.011(3) -0.020(3)
C14 0.059(4) 0.047(4) 0.059(4) -0.002(3) -0.003(3) -0.028(3)
C4 0.038(3) 0.050(4) 0.059(4) 0.001(3) -0.007(3) -0.018(3)
C28 0.049(4) 0.045(4) 0.057(4) -0.007(3) 0.011(3) -0.019(3)
C24 0.061(4) 0.046(4) 0.051(4) 0.009(3) 0.002(3) -0.032(3)
C49 0.057(4) 0.049(4) 0.055(4) -0.018(3) -0.002(3) -0.033(3)
C40 0.075(5) 0.070(5) 0.060(5) 0.005(4) -0.013(4) -0.054(4)
C39 0.065(4) 0.046(4) 0.057(4) -0.001(3) -0.004(4) -0.032(3)
C15 0.077(5) 0.085(5) 0.060(5) -0.013(4) 0.009(4) -0.061(4)

loop_
_atom_type_symbol
_atom_type_description
_atom_type_scat_dispersion_real
_atom_type_scat_dispersion_imag
_atom_type_scat_source
C C 0.0033 0.0016 'International Tables Vol C Tables 4.2.6.8 and 6.1.1.4'
H H 0.0000 0.0000 'International Tables Vol C Tables 4.2.6.8 and 6.1.1.4'
N N 0.0061 0.0033 'International Tables Vol C Tables 4.2.6.8 and 6.1.1.4'
O O 0.0106 0.0060 'International Tables Vol C Tables 4.2.6.8 and 6.1.1.4'

loop_
_geom_angle_atom_site_label_1
_geom_angle_atom_site_label_2
_geom_angle_atom_site_label_3
_geom_angle
C1 O1 C8 105.4(4)
C26 O3 C33 105.3(4)
C7 N1 C20 129.6(4)
C7 N1 H12 115.2
C20 N1 H12 115.2
C32 N2 C45 128.1(5)
C32 N2 H29 116.0
C45 N2 H29 116.0
C11 C12 C13 123.5(4)
C11 C12 C17 118.8(5)
C13 C12 C17 117.7(5)
O3 C26 C31 112.3(5)
O3 C26 C27 123.6(5)
C31 C26 C27 124.1(5)
C1 C6 C5 119.3(5)
C1 C6 C7 104.1(4)
C5 C6 C7 136.5(5)
C11 C10 C19 118.5(4)
C11 C10 C9 124.9(4)
C19 C10 C9 116.5(5)
O4 C34 C33 116.0(5)
O4 C34 C35 119.1(5)
C33 C34 C35 125.0(4)
C35 C36 C37 121.9(5)
C35 C36 H22 119.1
C37 C36 H22 119.1
C33 C32 N2 123.0(5)
C33 C32 C31 107.5(4)
N2 C32 C31 129.3(5)
C46 C45 C50 118.6(5)
C46 C45 N2 122.4(5)
C50 C45 N2 118.8(5)
C38 C37 C36 122.5(5)
C38 C37 C42 118.4(5)
C36 C37 C42 119.1(5)
C7 C8 O1 110.8(4)
C7 C8 C9 127.0(5)
O1 C8 C9 122.1(4)
C10 C11 C12 122.1(4)
C10 C11 H5 118.9
C12 C11 H5 118.9
C25 C20 C21 119.1(5)
C25 C20 N1 119.0(5)
C21 C20 N1 121.7(5)
C36 C35 C44 118.2(5)
C36 C35 C34 124.3(5)
C44 C35 C34 117.3(5)
N1 C7 C8 123.9(4)
N1 C7 C6 128.9(4)
C8 C7 C6 107.0(5)
C28 C27 C26 115.8(5)
C28 C27 H18 122.1
C26 C27 H18 122.1
C26 C31 C30 118.3(5)
C26 C31 C32 104.9(5)
C30 C31 C32 136.7(5)
C22 C21 C20 118.9(5)
C22 C21 H13 120.6
C20 C21 H13 120.6
C32 C33 O3 109.9(4)
C32 C33 C34 128.9(5)
O3 C33 C34 121.2(4)
O1 C1 C2 124.8(5)
O1 C1 C6 112.6(4)
C2 C1 C6 122.6(5)
C20 C25 C24 121.1(5)
C20 C25 H17 119.5
C24 C25 H17 119.5
C29 C30 C31 119.2(5)
C29 C30 H21 120.4
C31 C30 H21 120.4
C16 C17 C18 123.8(5)
C16 C17 C12 118.1(5)
C18 C17 C12 118.1(4)
C39 C38 C37 121.5(5)
C39 C38 H23 119.3
C37 C38 H23 119.3
C19 C18 C17 121.4(5)
C19 C18 H10 119.3
C17 C18 H10 119.3
O2 C9 C8 117.5(5)
O2 C9 C10 118.8(4)
C8 C9 C10 123.6(5)
C47 C46 C45 120.6(5)
C47 C46 H30 119.7
C45 C46 H30 119.7
C49 C50 C45 120.7(6)
C49 C50 H34 119.7
C45 C50 H34 119.7
C46 C47 C48 120.0(6)
C46 C47 H31 120.0
C48 C47 H31 120.0
C41 C42 C43 123.3(5)
C41 C42 C37 118.9(5)
C43 C42 C37 117.7(5)
C15 C16 C17 122.1(5)
C15 C16 H9 118.9
C17 C16 H9 118.9
C2 C3 C4 122.0(5)
C2 C3 H2 119.0
C4 C3 H2 119.0
C40 C41 C42 120.3(6)
C40 C41 H26 119.9
C42 C41 H26 119.9
C3 C2 C1 116.8(5)
C3 C2 H1 121.6
C1 C2 H1 121.6
C4 C5 C6 118.4(5)
C4 C5 H4 120.8
C6 C5 H4 120.8
C18 C19 C10 121.0(5)
C18 C19 H11 119.5
C10 C19 H11 119.5
C22 C23 C24 118.8(5)
C22 C23 H15 120.6
C24 C23 H15 120.6
C49 C48 C47 119.8(5)
C49 C48 H32 120.1
C47 C48 H32 120.1
C44 C43 C42 122.0(5)
C44 C43 H27 119.0
C42 C43 H27 119.0
C43 C44 C35 121.0(5)
C43 C44 H28 119.5
C35 C44 H28 119.5
C14 C13 C12 122.6(5)
C14 C13 H6 118.7
C12 C13 H6 118.7
C23 C22 C21 122.2(5)
C23 C22 H14 118.9
C21 C22 H14 118.9
C30 C29 C28 120.9(6)
C30 C29 H20 119.6
C28 C29 H20 119.6
C13 C14 C15 119.4(6)
C13 C14 H7 120.3
C15 C14 H7 120.3
C5 C4 C3 121.0(5)
C5 C4 H3 119.5
C3 C4 H3 119.5
C27 C28 C29 121.7(6)
C27 C28 H19 119.1
C29 C28 H19 119.1
C23 C24 C25 120.0(6)
C23 C24 H16 120.0
C25 C24 H16 120.0
C48 C49 C50 120.2(5)
C48 C49 H33 119.9
C50 C49 H33 119.9
C41 C40 C39 120.9(6)
C41 C40 H25 119.5
C39 C40 H25 119.5
C38 C39 C40 119.9(6)
C38 C39 H24 120.0
C40 C39 H24 120.0
C16 C15 C14 120.1(5)
C16 C15 H8 119.9
C14 C15 H8 119.9

loop_
_geom_bond_atom_site_label_1
_geom_bond_atom_site_label_2
_geom_bond_distance
O1 C1 1.376(5)
O1 C8 1.401(6)
O3 C26 1.367(6)
O3 C33 1.415(6)
O2 C9 1.252(6)
O4 C34 1.260(6)
N1 C7 1.374(6)
N1 C20 1.415(6)
N1 H12 0.8600
N2 C32 1.378(6)
N2 C45 1.409(6)
N2 H29 0.8600
C12 C11 1.418(6)
C12 C13 1.426(7)
C12 C17 1.443(6)
C26 C31 1.390(7)
C26 C27 1.399(7)
C6 C1 1.399(7)
C6 C5 1.399(6)
C6 C7 1.464(7)
C10 C11 1.371(7)
C10 C19 1.438(6)
C10 C9 1.492(7)
C34 C33 1.445(7)
C34 C35 1.482(7)
C36 C35 1.384(6)
C36 C37 1.422(7)
C36 H22 0.9300
C32 C33 1.373(7)
C32 C31 1.441(7)
C45 C46 1.397(8)
C45 C50 1.400(7)
C37 C38 1.416(7)
C37 C42 1.427(7)
C8 C7 1.380(7)
C8 C9 1.445(6)
C11 H5 0.9300
C20 C25 1.380(8)
C20 C21 1.405(7)
C35 C44 1.422(7)
C27 C28 1.388(8)
C27 H18 0.9300
C31 C30 1.412(8)
C21 C22 1.379(7)
C21 H13 0.9300
C1 C2 1.393(7)
C25 C24 1.387(7)
C25 H17 0.9300
C30 C29 1.370(8)
C30 H21 0.9300
C17 C16 1.409(7)
C17 C18 1.419(7)
C38 C39 1.364(8)
C38 H23 0.9300
C18 C19 1.365(7)
C18 H10 0.9300
C46 C47 1.387(7)
C46 H30 0.9300
C50 C49 1.384(8)
C50 H34 0.9300
C47 C48 1.392(7)
C47 H31 0.9300
C42 C41 1.409(8)
C42 C43 1.421(7)
C16 C15 1.358(8)
C16 H9 0.9300
C3 C2 1.380(7)
C3 C4 1.389(8)
C3 H2 0.9300
C41 C40 1.384(8)
C41 H26 0.9300
C2 H1 0.9300
C5 C4 1.388(8)
C5 H4 0.9300
C19 H11 0.9300
C23 C22 1.377(8)
C23 C24 1.384(8)
C23 H15 0.9300
C48 C49 1.383(8)
C48 H32 0.9300
C43 C44 1.361(8)
C43 H27 0.9300
C44 H28 0.9300
C13 C14 1.345(7)
C13 H6 0.9300
C22 H14 0.9300
C29 C28 1.412(7)
C29 H20 0.9300
C14 C15 1.427(8)
C14 H7 0.9300
C4 H3 0.9300
C28 H19 0.9300
C24 H16 0.9300
C49 H33 0.9300
C40 C39 1.392(9)
C40 H25 0.9300
C39 H24 0.9300
C15 H8 0.9300

loop_
_geom_torsion_atom_site_label_1
_geom_torsion_atom_site_label_2
_geom_torsion_atom_site_label_3
_geom_torsion_atom_site_label_4
_geom_torsion
C33 O3 C26 C31 -0.2(6)
C33 O3 C26 C27 -178.3(5)
C45 N2 C32 C33 161.2(5)
C45 N2 C32 C31 -23.9(9)
C32 N2 C45 C46 -36.2(8)
C32 N2 C45 C50 148.6(5)
C35 C36 C37 C38 178.7(5)
C35 C36 C37 C42 1.1(8)
C1 O1 C8 C7 0.1(5)
C1 O1 C8 C9 178.2(5)
C19 C10 C11 C12 -1.8(8)
C9 C10 C11 C12 174.3(5)
C13 C12 C11 C10 -178.7(5)
C17 C12 C11 C10 0.6(8)
C7 N1 C20 C25 -150.4(6)
C7 N1 C20 C21 34.7(8)
C37 C36 C35 C44 -0.2(8)
C37 C36 C35 C34 -175.2(5)
O4 C34 C35 C36 158.1(5)
C33 C34 C35 C36 -21.4(8)
O4 C34 C35 C44 -17.0(7)
C33 C34 C35 C44 163.5(5)
C20 N1 C7 C8 -161.2(5)
C20 N1 C7 C6 24.4(9)
O1 C8 C7 N1 -176.1(5)
C9 C8 C7 N1 5.9(9)
O1 C8 C7 C6 -0.7(6)
C9 C8 C7 C6 -178.6(5)
C1 C6 C7 N1 176.0(5)
C5 C6 C7 N1 -1.7(10)
C1 C6 C7 C8 0.9(6)
C5 C6 C7 C8 -176.9(6)
O3 C26 C27 C28 177.0(5)
C31 C26 C27 C28 -0.8(8)
O3 C26 C31 C30 -177.0(5)
C27 C26 C31 C30 1.0(8)
O3 C26 C31 C32 0.3(6)
C27 C26 C31 C32 178.3(5)
C33 C32 C31 C26 -0.2(6)
N2 C32 C31 C26 -175.8(5)
C33 C32 C31 C30 176.3(6)
N2 C32 C31 C30 0.7(11)
C25 C20 C21 C22 0.8(7)
N1 C20 C21 C22 175.7(5)
N2 C32 C33 O3 176.0(4)
C31 C32 C33 O3 0.1(6)
N2 C32 C33 C34 -4.9(9)
C31 C32 C33 C34 179.2(5)
C26 O3 C33 C32 0.1(6)
C26 O3 C33 C34 -179.1(5)
O4 C34 C33 C32 -1.9(9)
C35 C34 C33 C32 177.6(5)
O4 C34 C33 O3 177.1(4)
C35 C34 C33 O3 -3.4(8)
C8 O1 C1 C2 177.3(5)
C8 O1 C1 C6 0.5(6)
C5 C6 C1 O1 177.4(4)
C7 C6 C1 O1 -0.9(6)
C5 C6 C1 C2 0.5(8)
C7 C6 C1 C2 -177.8(5)
C21 C20 C25 C24 -1.0(8)
N1 C20 C25 C24 -176.0(5)
C26 C31 C30 C29 -0.3(8)
C32 C31 C30 C29 -176.5(6)
C11 C12 C17 C16 -179.2(5)
C13 C12 C17 C16 0.1(8)
C11 C12 C17 C18 0.3(8)
C13 C12 C17 C18 179.6(5)
C36 C37 C38 C39 -179.2(5)
C42 C37 C38 C39 -1.6(8)
C16 C17 C18 C19 179.6(6)
C12 C17 C18 C19 0.1(9)
C7 C8 C9 O2 0.9(8)
O1 C8 C9 O2 -176.8(5)
C7 C8 C9 C10 -176.9(5)
O1 C8 C9 C10 5.3(8)
C11 C10 C9 O2 -157.6(5)
C19 C10 C9 O2 18.5(7)
C11 C10 C9 C8 20.2(8)
C19 C10 C9 C8 -163.6(5)
C50 C45 C46 C47 -0.9(8)
N2 C45 C46 C47 -176.2(5)
C46 C45 C50 C49 -0.3(8)
N2 C45 C50 C49 175.2(5)
C45 C46 C47 C48 2.2(8)
C38 C37 C42 C41 2.6(8)
C36 C37 C42 C41 -179.7(5)
C38 C37 C42 C43 -179.8(5)
C36 C37 C42 C43 -2.1(8)
C18 C17 C16 C15 -178.7(6)
C12 C17 C16 C15 0.8(9)
C43 C42 C41 C40 180.0(6)
C37 C42 C41 C40 -2.6(8)
C4 C3 C2 C1 0.7(9)
O1 C1 C2 C3 -177.0(5)
C6 C1 C2 C3 -0.5(8)
C1 C6 C5 C4 -0.6(8)
C7 C6 C5 C4 176.9(6)
C17 C18 C19 C10 -1.4(9)
C11 C10 C19 C18 2.2(8)
C9 C10 C19 C18 -174.2(5)
C46 C47 C48 C49 -2.3(9)
C41 C42 C43 C44 179.9(6)
C37 C42 C43 C44 2.5(9)
C42 C43 C44 C35 -1.7(9)
C36 C35 C44 C43 0.5(8)
C34 C35 C44 C43 175.9(5)
C11 C12 C13 C14 178.9(6)
C17 C12 C13 C14 -0.4(9)
C24 C23 C22 C21 0.3(9)
C20 C21 C22 C23 -0.5(8)
C31 C30 C29 C28 -0.5(9)
C12 C13 C14 C15 -0.1(9)
C6 C5 C4 C3 0.8(9)
C2 C3 C4 C5 -0.9(9)
C26 C27 C28 C29 -0.1(9)
C30 C29 C28 C27 0.7(9)
C22 C23 C24 C25 -0.4(9)
C20 C25 C24 C23 0.8(8)
C47 C48 C49 C50 1.1(9)
C45 C50 C49 C48 0.2(9)
C42 C41 C40 C39 1.6(9)
C37 C38 C39 C40 0.6(9)
C41 C40 C39 C38 -0.6(10)
C17 C16 C15 C14 -1.4(10)
C13 C14 C15 C16 1.0(10)
